data_7232219
loop_
_publ_author_name
'Ren, Shanshan'
'Jiang, Wei'
'Wang, Qingwei'
'Li, Zhimin'
'Qiao, Yu'
'Che, Guangbo'

_publ_section_title
;
 Synthesis, structures and properties of six lanthanide complexes based on
 a 2-(2-carboxyphenyl)imidazo(4,5-f)-(1,10)phenanthroline ligand
;
_journal_issue 6
_journal_name_full 'RSC Advances'
_journal_page_first 3102
_journal_paper_doi 10.1039/C8RA09207A
_journal_volume 9
_journal_year 2019
_chemical_formula_moiety 'C40 H22 N9 O7 Tb'
_chemical_formula_sum 'C40 H22 N9 O7 Tb'
_chemical_formula_weight 899.58
_space_group_crystal_system monoclinic
_space_group_IT_number 14
_space_group_name_Hall '-P 2yn'
_space_group_name_H-M_alt 'P 1 21/n 1'
_symmetry_space_group_name_Hall '-P 2yn'
_symmetry_space_group_name_H-M 'P 1 21/n 1'
_atom_sites_solution_hydrogens geom
_audit_creation_method SHELXL-2014/7
_audit_update_record
;
2018-12-24 deposited with the CCDC.
2019-01-14 downloaded from the CCDC.
;
_cell_angle_alpha 90
_cell_angle_beta 98.1080(10)
_cell_angle_gamma 90
_cell_formula_units_Z 4
_cell_length_a 12.2247(5)
_cell_length_b 17.6302(7)
_cell_length_c 16.1153(7)
_cell_measurement_reflns_used 2485
_cell_measurement_temperature 293(2)
_cell_measurement_theta_max 2.36
_cell_measurement_theta_min 2.36
_cell_volume 3438.5(2)
_computing_cell_refinement 'SMART (Bruker, 2002)'
_computing_data_collection 'SMART (Bruker, 2002)'
_computing_data_reduction 'SHELXL-2014/7 (Sheldrick, 2014)'
_computing_structure_refinement 'SHELXL-2014/7 (Sheldrick, 2014)'
_computing_structure_solution 'SHELXS-2014/7 (Sheldrick, 2014)'
_diffrn_ambient_temperature 293(2)
_diffrn_measured_fraction_theta_full 0.998
_diffrn_measured_fraction_theta_max 0.998
_diffrn_measurement_device_type 'CCD area detector'
_diffrn_measurement_method \w
_diffrn_radiation_type MoK\a
_diffrn_radiation_wavelength 0.71073
_diffrn_reflns_av_R_equivalents 0.0407
_diffrn_reflns_av_unetI/netI 0.0502
_diffrn_reflns_Laue_measured_fraction_full 0.998
_diffrn_reflns_Laue_measured_fraction_max 0.998
_diffrn_reflns_limit_h_max 14
_diffrn_reflns_limit_h_min -14
_diffrn_reflns_limit_k_max 21
_diffrn_reflns_limit_k_min -20
_diffrn_reflns_limit_l_max 14
_diffrn_reflns_limit_l_min -19
_diffrn_reflns_number 17633
_diffrn_reflns_point_group_measured_fraction_full 0.998
_diffrn_reflns_point_group_measured_fraction_max 0.998
_diffrn_reflns_theta_full 25.242
_diffrn_reflns_theta_max 25.350
_diffrn_reflns_theta_min 1.721
_diffrn_source 'fine-focus sealed tube'
_exptl_absorpt_coefficient_mu 2.126
_exptl_absorpt_correction_T_max 0.791
_exptl_absorpt_correction_T_min 0.725
_exptl_absorpt_correction_type multi-scan
_exptl_absorpt_process_details '(SADABS; Bruker, 2002)'
_exptl_crystal_colour colorless
_exptl_crystal_density_diffrn 1.738
_exptl_crystal_description block
_exptl_crystal_F_000 1784
_exptl_crystal_size_max 0.80
_exptl_crystal_size_mid 0.13
_exptl_crystal_size_min 0.11
_refine_diff_density_max 0.507
_refine_diff_density_min -0.608
_refine_diff_density_rms 0.090
_refine_ls_extinction_method none
_refine_ls_goodness_of_fit_ref 1.017
_refine_ls_hydrogen_treatment constr
_refine_ls_matrix_type full
_refine_ls_number_parameters 514
_refine_ls_number_reflns 6274
_refine_ls_number_restraints 0
_refine_ls_restrained_S_all 1.017
_refine_ls_R_factor_all 0.0493
_refine_ls_R_factor_gt 0.0316
_refine_ls_shift/su_max 0.002
_refine_ls_shift/su_mean 0.000
_refine_ls_structure_factor_coef Fsqd
_refine_ls_weighting_details 'w=1/[\s^2^(Fo^2^)+(0.0288P)^2^+0.2822P] where P=(Fo^2^+2Fc^2^)/3'
_refine_ls_weighting_scheme calc
_refine_ls_wR_factor_gt 0.0630
_refine_ls_wR_factor_ref 0.0694
_reflns_Friedel_coverage 0.000
_reflns_number_gt 4812
_reflns_number_total 6274
_reflns_threshold_expression 'I > 2\s(I)'
_cod_data_source_file c8ra09207a2.cif
_cod_data_source_block 1
_cod_database_code 7232219
_shelx_shelxl_version_number 2014/7
_shelx_space_group_comment
;
The symmetry employed for this shelxl refinement is uniquely defined
by the following loop, which should always be used as a source of
symmetry information in preference to the above space-group names.
They are only intended as comments.
;

loop_
_space_group_symop_operation_xyz
'x, y, z'
'-x+1/2, y+1/2, -z+1/2'
'-x, -y, -z'
'x-1/2, -y-1/2, z-1/2'

loop_
_atom_site_label
_atom_site_type_symbol
_atom_site_fract_x
_atom_site_fract_y
_atom_site_fract_z
_atom_site_U_iso_or_equiv
_atom_site_adp_type
_atom_site_occupancy
_atom_site_site_symmetry_order
_atom_site_calc_flag
_atom_site_refinement_flags_posn
_atom_site_refinement_flags_adp
Tb Tb 0.04951(2) 0.34952(2) 0.75869(2) 0.02579(7) Uani 1 1 d . .
C1 C -0.0681(3) 0.1743(2) 0.7912(3) 0.0404(12) Uani 1 1 d . .
H1 H -0.1234 0.1973 0.7541 0.049 Uiso 1 1 calc R U
C2 C -0.0888(4) 0.1027(2) 0.8211(3) 0.0440(12) Uani 1 1 d . .
H2 H -0.1566 0.0792 0.8046 0.053 Uiso 1 1 calc R U
C3 C -0.0094(3) 0.0671(2) 0.8747(3) 0.0360(11) Uani 1 1 d . .
H3 H -0.0226 0.0199 0.8969 0.043 Uiso 1 1 calc R U
C4 C 0.0932(3) 0.1032(2) 0.8960(3) 0.0291(9) Uani 1 1 d . .
C5 C 0.1851(3) 0.0688(2) 0.9465(3) 0.0293(10) Uani 1 1 d . .
C6 C 0.2826(3) 0.1075(2) 0.9662(3) 0.0298(10) Uani 1 1 d . .
C7 C 0.3006(3) 0.1826(2) 0.9378(3) 0.0289(9) Uani 1 1 d . .
C8 C 0.3980(3) 0.2239(2) 0.9582(3) 0.0388(11) Uani 1 1 d . .
H8 H 0.4554 0.2049 0.9965 0.047 Uiso 1 1 calc R U
C9 C 0.4077(3) 0.2924(2) 0.9209(3) 0.0421(12) Uani 1 1 d . .
H9 H 0.4723 0.3206 0.9330 0.050 Uiso 1 1 calc R U
C10 C 0.3201(3) 0.3197(2) 0.8649(3) 0.0373(11) Uani 1 1 d . .
H10 H 0.3296 0.3653 0.8378 0.045 Uiso 1 1 calc R U
C11 C 0.2120(3) 0.2160(2) 0.8837(3) 0.0268(9) Uani 1 1 d . .
C12 C 0.1082(3) 0.1759(2) 0.8635(2) 0.0279(9) Uani 1 1 d . .
C13 C 0.2942(3) -0.0047(2) 1.0239(3) 0.0325(10) Uani 1 1 d . .
C14 C 0.3395(3) -0.0706(2) 1.0742(3) 0.0317(10) Uani 1 1 d . .
C15 C 0.2926(4) -0.1413(2) 1.0524(3) 0.0424(12) Uani 1 1 d . .
H15 H 0.2386 -0.1453 1.0058 0.051 Uiso 1 1 calc R U
C16 C 0.3249(4) -0.2050(2) 1.0984(3) 0.0495(13) Uani 1 1 d . .
H16 H 0.2922 -0.2516 1.0834 0.059 Uiso 1 1 calc R U
C17 C 0.4059(4) -0.1998(2) 1.1670(3) 0.0493(13) Uani 1 1 d . .
H17 H 0.4282 -0.2429 1.1981 0.059 Uiso 1 1 calc R U
C18 C 0.4539(4) -0.1305(2) 1.1894(3) 0.0382(11) Uani 1 1 d . .
H18 H 0.5089 -0.1274 1.2354 0.046 Uiso 1 1 calc R U
C19 C 0.4214(3) -0.0657(2) 1.1443(2) 0.0277(9) Uani 1 1 d . .
C20 C 0.4707(3) 0.0081(2) 1.1799(3) 0.0289(10) Uani 1 1 d . .
C21 C -0.0169(3) 0.3405(2) 0.9583(3) 0.0312(10) Uani 1 1 d . .
H21 H -0.0637 0.3038 0.9313 0.037 Uiso 1 1 calc R U
C22 C -0.0209(3) 0.3527(2) 1.0428(3) 0.0340(10) Uani 1 1 d . .
H22 H -0.0698 0.3259 1.0712 0.041 Uiso 1 1 calc R U
C23 C 0.0496(3) 0.4057(2) 1.0833(3) 0.0324(10) Uani 1 1 d . .
H23 H 0.0494 0.4153 1.1400 0.039 Uiso 1 1 calc R U
C24 C 0.1215(3) 0.4452(2) 1.0391(2) 0.0265(9) Uani 1 1 d . .
C25 C 0.1999(3) 0.4995(2) 1.0754(2) 0.0266(9) Uani 1 1 d . .
C26 C 0.2710(3) 0.5376(2) 1.0312(3) 0.0292(9) Uani 1 1 d . .
C27 C 0.2659(3) 0.5261(2) 0.9428(3) 0.0271(9) Uani 1 1 d . .
C28 C 0.3290(3) 0.5670(2) 0.8920(3) 0.0369(11) Uani 1 1 d . .
H28 H 0.3800 0.6029 0.9153 0.044 Uiso 1 1 calc R U
C29 C 0.3144(4) 0.5534(2) 0.8076(3) 0.0401(11) Uani 1 1 d . .
H29 H 0.3549 0.5805 0.7728 0.048 Uiso 1 1 calc R U
C30 C 0.2392(3) 0.4991(2) 0.7743(3) 0.0342(10) Uani 1 1 d . .
H30 H 0.2310 0.4904 0.7168 0.041 Uiso 1 1 calc R U
C31 C 0.1890(3) 0.4726(2) 0.9038(2) 0.0256(9) Uani 1 1 d . .
C32 C 0.1187(3) 0.4307(2) 0.9536(2) 0.0243(9) Uani 1 1 d . .
C33 C 0.3079(3) 0.5747(2) 1.1583(3) 0.0271(9) Uani 1 1 d . .
C34 C 0.3591(3) 0.6090(2) 1.2384(3) 0.0267(9) Uani 1 1 d . .
C35 C 0.4732(3) 0.6002(2) 1.2580(3) 0.0332(10) Uani 1 1 d . .
H35 H 0.5124 0.5766 1.2198 0.040 Uiso 1 1 calc R U
C36 C 0.5287(3) 0.6259(2) 1.3329(3) 0.0404(12) Uani 1 1 d . .
H36 H 0.6050 0.6203 1.3446 0.049 Uiso 1 1 calc R U
C37 C 0.4724(3) 0.6597(2) 1.3903(3) 0.0405(11) Uani 1 1 d . .
H37 H 0.5101 0.6760 1.4413 0.049 Uiso 1 1 calc R U
C38 C 0.3595(3) 0.6698(2) 1.3725(3) 0.0347(11) Uani 1 1 d . .
H38 H 0.3213 0.6933 1.4114 0.042 Uiso 1 1 calc R U
C39 C 0.3026(3) 0.6447(2) 1.2964(3) 0.0277(9) Uani 1 1 d . .
C40 C 0.1799(3) 0.66124(19) 1.2781(3) 0.0264(9) Uani 1 1 d . .
N9 N 0.1889(3) 0.2814(2) 0.6468(2) 0.0406(9) Uani 1 1 d . .
N1 N 0.0262(3) 0.21229(17) 0.8122(2) 0.0312(8) Uani 1 1 d . .
N2 N 0.2227(3) 0.28441(17) 0.8476(2) 0.0300(8) Uani 1 1 d . .
N4 N 0.1918(3) -0.00182(17) 0.9836(2) 0.0346(9) Uani 1 1 d . .
N3 N 0.3516(3) 0.05994(17) 1.0152(2) 0.0333(9) Uani 1 1 d . .
H3A H 0.4188 0.0691 1.0366 0.040 Uiso 1 1 calc R U
N5 N 0.0489(3) 0.37714(17) 0.9132(2) 0.0278(8) Uani 1 1 d . .
N6 N 0.1780(2) 0.45863(17) 0.8200(2) 0.0263(7) Uani 1 1 d . .
N7 N 0.2239(3) 0.52320(16) 1.1565(2) 0.0280(8) Uani 1 1 d . .
H7 H 0.1924 0.5086 1.1983 0.034 Uiso 1 1 calc R U
N8 N 0.3401(3) 0.58440(17) 1.0848(2) 0.0304(8) Uani 1 1 d . .
O1 O 0.4517(2) 0.02527(14) 1.25235(17) 0.0309(7) Uani 1 1 d . .
O2 O 0.5302(2) 0.04948(15) 1.14083(17) 0.0327(7) Uani 1 1 d . .
O3 O 0.1357(2) 0.66374(13) 1.20302(17) 0.0294(7) Uani 1 1 d . .
O4 O 0.1247(2) 0.67273(15) 1.33737(18) 0.0352(7) Uani 1 1 d . .
O5 O 0.0968(2) 0.25445(17) 0.6555(2) 0.0533(9) Uani 1 1 d . .
O6 O 0.2111(2) 0.34623(16) 0.67946(19) 0.0412(7) Uani 1 1 d . .
O7 O 0.2547(3) 0.24819(19) 0.6089(2) 0.0644(10) Uani 1 1 d . .

loop_
_atom_site_aniso_label
_atom_site_aniso_U_11
_atom_site_aniso_U_22
_atom_site_aniso_U_33
_atom_site_aniso_U_23
_atom_site_aniso_U_13
_atom_site_aniso_U_12
Tb 0.02386(11) 0.02679(11) 0.02651(12) -0.00118(9) 0.00285(8) -0.00064(9)
C1 0.033(2) 0.032(2) 0.053(3) -0.001(2) -0.005(2) 0.0017(19)
C2 0.033(2) 0.035(3) 0.061(3) 0.000(2) -0.005(2) -0.008(2)
C3 0.038(2) 0.026(2) 0.043(3) -0.003(2) 0.004(2) -0.0056(19)
C4 0.032(2) 0.026(2) 0.030(2) -0.0026(18) 0.007(2) 0.0037(17)
C5 0.033(2) 0.030(2) 0.025(2) -0.0009(18) 0.0015(19) -0.0013(18)
C6 0.034(2) 0.027(2) 0.028(2) 0.0039(19) 0.003(2) 0.0056(18)
C7 0.031(2) 0.029(2) 0.026(2) 0.0012(18) 0.0031(19) -0.0010(18)
C8 0.025(2) 0.045(3) 0.044(3) 0.004(2) -0.005(2) -0.0020(19)
C9 0.029(2) 0.040(3) 0.055(3) 0.007(2) 0.001(2) -0.006(2)
C10 0.025(2) 0.035(2) 0.053(3) 0.008(2) 0.008(2) -0.0005(18)
C11 0.025(2) 0.029(2) 0.026(2) -0.0033(18) 0.0047(19) -0.0019(17)
C12 0.031(2) 0.031(2) 0.022(2) -0.0039(18) 0.0042(19) 0.0031(18)
C13 0.038(2) 0.030(2) 0.029(3) 0.0009(19) 0.002(2) -0.0039(19)
C14 0.039(2) 0.026(2) 0.032(3) 0.0028(18) 0.009(2) 0.0014(18)
C15 0.044(3) 0.029(2) 0.053(3) -0.006(2) 0.004(2) -0.006(2)
C16 0.058(3) 0.025(2) 0.066(4) 0.001(2) 0.011(3) -0.002(2)
C17 0.070(3) 0.024(2) 0.057(3) 0.010(2) 0.020(3) 0.008(2)
C18 0.049(3) 0.032(3) 0.034(3) 0.0029(19) 0.007(2) 0.010(2)
C19 0.036(2) 0.028(2) 0.020(2) 0.0018(17) 0.0084(19) 0.0068(17)
C20 0.025(2) 0.028(2) 0.031(3) 0.004(2) -0.004(2) 0.0052(17)
C21 0.030(2) 0.032(2) 0.031(2) 0.0031(19) 0.002(2) -0.0085(18)
C22 0.033(2) 0.036(2) 0.033(3) 0.004(2) 0.008(2) -0.013(2)
C23 0.040(2) 0.032(2) 0.027(2) -0.0003(19) 0.011(2) -0.0040(19)
C24 0.026(2) 0.026(2) 0.028(2) 0.0041(18) 0.0055(19) -0.0002(17)
C25 0.029(2) 0.025(2) 0.026(2) -0.0044(18) 0.0037(19) -0.0018(17)
C26 0.028(2) 0.030(2) 0.030(2) 0.0003(19) 0.005(2) -0.0050(17)
C27 0.025(2) 0.030(2) 0.028(2) 0.0008(18) 0.0075(19) -0.0007(17)
C28 0.038(2) 0.034(2) 0.040(3) -0.001(2) 0.009(2) -0.0141(19)
C29 0.047(3) 0.039(3) 0.036(3) 0.004(2) 0.012(2) -0.016(2)
C30 0.043(3) 0.035(2) 0.026(2) 0.0033(19) 0.010(2) -0.006(2)
C31 0.026(2) 0.024(2) 0.026(2) 0.0012(17) 0.0041(19) 0.0003(16)
C32 0.0206(19) 0.023(2) 0.029(2) -0.0001(17) 0.0009(18) -0.0018(16)
C33 0.026(2) 0.026(2) 0.030(2) -0.0010(18) 0.0054(19) -0.0008(17)
C34 0.024(2) 0.025(2) 0.030(2) 0.0048(18) 0.0022(19) -0.0050(17)
C35 0.029(2) 0.032(2) 0.039(3) -0.003(2) 0.005(2) -0.0036(18)
C36 0.023(2) 0.045(3) 0.051(3) 0.000(2) -0.003(2) -0.0041(19)
C37 0.035(2) 0.048(3) 0.035(3) -0.002(2) -0.008(2) -0.011(2)
C38 0.034(2) 0.038(2) 0.031(3) -0.0054(19) 0.000(2) 0.0004(19)
C39 0.027(2) 0.024(2) 0.032(2) 0.0032(19) 0.0019(19) -0.0056(17)
C40 0.031(2) 0.016(2) 0.033(2) -0.0013(18) 0.005(2) -0.0014(16)
N9 0.040(2) 0.047(2) 0.035(2) -0.0001(19) 0.007(2) 0.0085(19)
N1 0.0273(18) 0.0278(18) 0.036(2) 0.0000(16) -0.0024(17) -0.0019(15)
N2 0.0284(18) 0.0273(18) 0.034(2) 0.0043(16) 0.0056(17) 0.0004(14)
N4 0.041(2) 0.0274(19) 0.035(2) 0.0026(16) 0.0013(18) -0.0030(16)
N3 0.0302(18) 0.033(2) 0.034(2) 0.0030(16) -0.0038(17) -0.0057(15)
N5 0.0283(18) 0.0283(18) 0.027(2) 0.0029(15) 0.0034(16) -0.0029(14)
N6 0.0292(18) 0.0256(17) 0.0246(19) 0.0008(15) 0.0053(16) 0.0018(14)
N7 0.0327(18) 0.0278(18) 0.0243(19) 0.0002(15) 0.0072(16) -0.0046(14)
N8 0.0309(19) 0.0328(19) 0.028(2) -0.0038(16) 0.0050(17) -0.0067(15)
O1 0.0361(16) 0.0317(16) 0.0254(18) -0.0033(12) 0.0066(14) 0.0006(12)
O2 0.0324(15) 0.0326(16) 0.0331(17) 0.0034(13) 0.0048(14) -0.0028(13)
O3 0.0256(14) 0.0304(15) 0.0307(17) 0.0014(13) -0.0012(13) 0.0004(11)
O4 0.0300(15) 0.0448(18) 0.0316(17) -0.0045(14) 0.0068(14) -0.0010(13)
O5 0.0406(19) 0.057(2) 0.066(2) -0.0192(18) 0.0216(18) -0.0122(16)
O6 0.0389(17) 0.0420(18) 0.0453(19) -0.0057(16) 0.0147(15) -0.0011(14)
O7 0.064(2) 0.058(2) 0.079(3) -0.014(2) 0.038(2) 0.0098(18)

loop_
_atom_type_symbol
_atom_type_description
_atom_type_scat_dispersion_real
_atom_type_scat_dispersion_imag
_atom_type_scat_source
C C 0.0033 0.0016 'International Tables Vol C Tables 4.2.6.8 and 6.1.1.4'
H H 0.0000 0.0000 'International Tables Vol C Tables 4.2.6.8 and 6.1.1.4'
N N 0.0061 0.0033 'International Tables Vol C Tables 4.2.6.8 and 6.1.1.4'
O O 0.0106 0.0060 'International Tables Vol C Tables 4.2.6.8 and 6.1.1.4'
Tb Tb -0.1723 4.1537 'International Tables Vol C Tables 4.2.6.8 and 6.1.1.4'

loop_
_geom_angle_atom_site_label_1
_geom_angle_atom_site_label_2
_geom_angle_atom_site_label_3
_geom_angle
_geom_angle_site_symmetry_1
_geom_angle_site_symmetry_3
O3 Tb O4 52.94(9) 3_567 3_567
O3 Tb O5 114.59(9) 3_567 .
O4 Tb O5 74.71(10) 3_567 .
O3 Tb O6 162.79(9) 3_567 .
O4 Tb O6 110.38(10) 3_567 .
O5 Tb O6 50.77(10) . .
O3 Tb O1 68.92(8) 3_567 4_565
O4 Tb O1 75.59(8) 3_567 4_565
O5 Tb O1 136.18(10) . 4_565
O6 Tb O1 113.99(9) . 4_565
O3 Tb N5 68.86(9) 3_567 .
O4 Tb N5 121.44(10) 3_567 .
O5 Tb N5 144.94(11) . .
O6 Tb N5 128.12(10) . .
O1 Tb N5 78.68(9) 4_565 .
O3 Tb N6 120.59(9) 3_567 .
O4 Tb N6 140.95(9) 3_567 .
O5 Tb N6 124.78(10) . .
O6 Tb N6 74.44(10) . .
O1 Tb N6 67.75(9) 4_565 .
N5 Tb N6 64.43(10) . .
O3 Tb O2 105.02(8) 3_567 4_565
O4 Tb O2 70.70(8) 3_567 4_565
O5 Tb O2 88.79(10) . 4_565
O6 Tb O2 68.80(9) . 4_565
O1 Tb O2 51.00(9) 4_565 4_565
N5 Tb O2 125.10(9) . 4_565
N6 Tb O2 75.94(9) . 4_565
O3 Tb N1 71.19(9) 3_567 .
O4 Tb N1 86.29(9) 3_567 .
O5 Tb N1 68.96(11) . .
O6 Tb N1 106.24(10) . .
O1 Tb N1 139.45(10) 4_565 .
N5 Tb N1 80.63(10) . .
N6 Tb N1 130.85(9) . .
O2 Tb N1 151.76(9) 4_565 .
O3 Tb N2 121.46(9) 3_567 .
O4 Tb N2 145.12(9) 3_567 .
O5 Tb N2 79.95(11) . .
O6 Tb N2 68.69(10) . .
O1 Tb N2 138.18(9) 4_565 .
N5 Tb N2 70.41(10) . .
N6 Tb N2 73.71(9) . .
O2 Tb N2 132.75(9) 4_565 .
N1 Tb N2 62.16(9) . .
O3 Tb C40 26.70(10) 3_567 3_567
O4 Tb C40 26.86(10) 3_567 3_567
O5 Tb C40 97.68(11) . 3_567
O6 Tb C40 137.14(11) . 3_567
O1 Tb C40 65.90(9) 4_565 3_567
N5 Tb C40 94.59(11) . 3_567
N6 Tb C40 131.99(10) . 3_567
O2 Tb C40 84.59(10) 4_565 3_567
N1 Tb C40 81.56(10) . 3_567
N2 Tb C40 142.14(10) . 3_567
O3 Tb N9 139.68(10) 3_567 .
O4 Tb N9 94.26(10) 3_567 .
O5 Tb N9 25.21(9) . .
O6 Tb N9 25.80(9) . .
O1 Tb N9 131.03(10) 4_565 .
N5 Tb N9 140.35(10) . .
N6 Tb N9 99.60(11) . .
O2 Tb N9 80.24(9) 4_565 .
N1 Tb N9 85.56(11) . .
N2 Tb N9 70.26(10) . .
C40 Tb N9 119.94(11) 3_567 .
N1 C1 C2 124.2(4) . .
N1 C1 H1 117.9 . .
C2 C1 H1 117.9 . .
C3 C2 C1 119.4(4) . .
C3 C2 H2 120.3 . .
C1 C2 H2 120.3 . .
C2 C3 C4 118.7(4) . .
C2 C3 H3 120.7 . .
C4 C3 H3 120.7 . .
C3 C4 C12 118.7(4) . .
C3 C4 C5 123.5(4) . .
C12 C4 C5 117.8(3) . .
C6 C5 N4 110.6(3) . .
C6 C5 C4 120.7(4) . .
N4 C5 C4 128.7(4) . .
N3 C6 C5 106.0(3) . .
N3 C6 C7 130.3(4) . .
C5 C6 C7 123.7(4) . .
C8 C7 C11 118.6(4) . .
C8 C7 C6 125.0(4) . .
C11 C7 C6 116.3(3) . .
C9 C8 C7 119.0(4) . .
C9 C8 H8 120.5 . .
C7 C8 H8 120.5 . .
C8 C9 C10 119.2(4) . .
C8 C9 H9 120.4 . .
C10 C9 H9 120.4 . .
N2 C10 C9 123.9(4) . .
N2 C10 H10 118.0 . .
C9 C10 H10 118.0 . .
N2 C11 C7 121.5(3) . .
N2 C11 C12 118.3(3) . .
C7 C11 C12 120.2(4) . .
N1 C12 C4 122.0(3) . .
N1 C12 C11 116.9(3) . .
C4 C12 C11 121.1(3) . .
N4 C13 N3 112.6(3) . .
N4 C13 C14 123.5(4) . .
N3 C13 C14 123.9(3) . .
C15 C14 C19 118.6(4) . .
C15 C14 C13 117.1(4) . .
C19 C14 C13 124.2(3) . .
C16 C15 C14 121.2(4) . .
C16 C15 H15 119.4 . .
C14 C15 H15 119.4 . .
C15 C16 C17 119.8(4) . .
C15 C16 H16 120.1 . .
C17 C16 H16 120.1 . .
C16 C17 C18 119.9(4) . .
C16 C17 H17 120.0 . .
C18 C17 H17 120.0 . .
C17 C18 C19 121.0(4) . .
C17 C18 H18 119.5 . .
C19 C18 H18 119.5 . .
C18 C19 C14 119.5(4) . .
C18 C19 C20 116.3(4) . .
C14 C19 C20 124.0(3) . .
O2 C20 O1 121.3(4) . .
O2 C20 C19 122.4(4) . .
O1 C20 C19 116.3(4) . .
O2 C20 Tb 62.6(2) . 4_666
O1 C20 Tb 58.8(2) . 4_666
C19 C20 Tb 174.6(3) . 4_666
N5 C21 C22 124.8(4) . .
N5 C21 H21 117.6 . .
C22 C21 H21 117.6 . .
C23 C22 C21 117.8(4) . .
C23 C22 H22 121.1 . .
C21 C22 H22 121.1 . .
C22 C23 C24 119.8(4) . .
C22 C23 H23 120.1 . .
C24 C23 H23 120.1 . .
C23 C24 C32 118.9(4) . .
C23 C24 C25 124.4(4) . .
C32 C24 C25 116.7(4) . .
N7 C25 C26 106.3(3) . .
N7 C25 C24 129.9(4) . .
C26 C25 C24 123.7(4) . .
C25 C26 N8 109.9(4) . .
C25 C26 C27 120.3(3) . .
N8 C26 C27 129.8(4) . .
C28 C27 C31 118.0(4) . .
C28 C27 C26 124.0(4) . .
C31 C27 C26 118.0(4) . .
C29 C28 C27 119.1(4) . .
C29 C28 H28 120.5 . .
C27 C28 H28 120.5 . .
C28 C29 C30 119.6(4) . .
C28 C29 H29 120.2 . .
C30 C29 H29 120.2 . .
N6 C30 C29 123.5(4) . .
N6 C30 H30 118.3 . .
C29 C30 H30 118.3 . .
N6 C31 C27 121.8(4) . .
N6 C31 C32 118.2(3) . .
C27 C31 C32 120.0(4) . .
N5 C32 C24 121.3(4) . .
N5 C32 C31 117.6(4) . .
C24 C32 C31 121.1(3) . .
N8 C33 N7 112.9(3) . .
N8 C33 C34 126.2(3) . .
N7 C33 C34 120.8(4) . .
C39 C34 C35 118.4(4) . .
C39 C34 C33 125.6(3) . .
C35 C34 C33 115.9(4) . .
C36 C35 C34 121.0(4) . .
C36 C35 H35 119.5 . .
C34 C35 H35 119.5 . .
C37 C36 C35 120.3(4) . .
C37 C36 H36 119.8 . .
C35 C36 H36 119.8 . .
C36 C37 C38 120.1(4) . .
C36 C37 H37 120.0 . .
C38 C37 H37 120.0 . .
C37 C38 C39 120.1(4) . .
C37 C38 H38 120.0 . .
C39 C38 H38 120.0 . .
C34 C39 C38 120.2(4) . .
C34 C39 C40 121.9(4) . .
C38 C39 C40 117.9(4) . .
O3 C40 O4 121.5(4) . .
O3 C40 C39 118.3(4) . .
O4 C40 C39 120.3(4) . .
O3 C40 Tb 61.0(2) . 3_567
O4 C40 Tb 62.8(2) . 3_567
C39 C40 Tb 165.0(2) . 3_567
O7 N9 O5 122.7(4) . .
O7 N9 O6 121.3(4) . .
O5 N9 O6 116.0(4) . .
O7 N9 Tb 171.6(3) . .
O5 N9 Tb 58.0(2) . .
O6 N9 Tb 58.8(2) . .
C1 N1 C12 116.9(3) . .
C1 N1 Tb 121.0(3) . .
C12 N1 Tb 122.2(2) . .
C10 N2 C11 117.6(3) . .
C10 N2 Tb 122.2(3) . .
C11 N2 Tb 120.0(2) . .
C13 N4 C5 103.9(3) . .
C13 N3 C6 106.9(3) . .
C13 N3 H3A 126.6 . .
C6 N3 H3A 126.6 . .
C21 N5 C32 117.4(4) . .
C21 N5 Tb 122.0(3) . .
C32 N5 Tb 120.6(3) . .
C30 N6 C31 118.0(3) . .
C30 N6 Tb 123.0(3) . .
C31 N6 Tb 118.9(2) . .
C25 N7 C33 106.3(3) . .
C25 N7 H7 126.8 . .
C33 N7 H7 126.8 . .
C33 N8 C26 104.5(3) . .
C20 O1 Tb 95.7(2) . 4_666
C20 O2 Tb 91.8(2) . 4_666
C40 O3 Tb 92.3(2) . 3_567
C40 O4 Tb 90.3(2) . 3_567
N9 O5 Tb 96.8(2) . .
N9 O6 Tb 95.4(2) . .

loop_
_geom_bond_atom_site_label_1
_geom_bond_atom_site_label_2
_geom_bond_distance
_geom_bond_site_symmetry_2
Tb O3 2.441(3) 3_567
Tb O4 2.481(3) 3_567
Tb O5 2.486(3) .
Tb O6 2.500(3) .
Tb O1 2.506(3) 4_565
Tb N5 2.539(3) .
Tb N6 2.590(3) .
Tb O2 2.590(3) 4_565
Tb N1 2.598(3) .
Tb N2 2.646(3) .
Tb C40 2.789(4) 3_567
Tb N9 2.909(4) .
C1 N1 1.335(5) .
C1 C2 1.387(6) .
C1 H1 0.9300 .
C2 C3 1.359(5) .
C2 H2 0.9300 .
C3 C4 1.405(5) .
C3 H3 0.9300 .
C4 C12 1.407(5) .
C4 C5 1.426(5) .
C5 C6 1.371(5) .
C5 N4 1.379(5) .
C6 N3 1.361(4) .
C6 C7 1.427(5) .
C7 C8 1.395(5) .
C7 C11 1.420(5) .
C8 C9 1.362(6) .
C8 H8 0.9300 .
C9 C10 1.385(5) .
C9 H9 0.9300 .
C10 N2 1.337(5) .
C10 H10 0.9300 .
C11 N2 1.353(5) .
C11 C12 1.448(5) .
C12 N1 1.365(5) .
C13 N4 1.328(5) .
C13 N3 1.356(5) .
C13 C14 1.479(5) .
C14 C15 1.395(5) .
C14 C19 1.403(5) .
C15 C16 1.373(6) .
C15 H15 0.9300 .
C16 C17 1.379(6) .
C16 H16 0.9300 .
C17 C18 1.380(6) .
C17 H17 0.9300 .
C18 C19 1.381(5) .
C18 H18 0.9300 .
C19 C20 1.513(5) .
C20 O2 1.259(5) .
C20 O1 1.260(5) .
C20 Tb 2.915(4) 4_666
C21 N5 1.326(5) .
C21 C22 1.387(6) .
C21 H21 0.9300 .
C22 C23 1.372(5) .
C22 H22 0.9300 .
C23 C24 1.393(5) .
C23 H23 0.9300 .
C24 C32 1.398(5) .
C24 C25 1.421(5) .
C25 N7 1.365(5) .
C25 C26 1.374(5) .
C26 N8 1.391(5) .
C26 C27 1.431(6) .
C27 C28 1.401(5) .
C27 C31 1.416(5) .
C28 C29 1.368(6) .
C28 H28 0.9300 .
C29 C30 1.382(5) .
C29 H29 0.9300 .
C30 N6 1.330(5) .
C30 H30 0.9300 .
C31 N6 1.360(5) .
C31 C32 1.455(5) .
C32 N5 1.374(4) .
C33 N8 1.311(5) .
C33 N7 1.368(4) .
C33 C34 1.482(5) .
C34 C39 1.389(6) .
C34 C35 1.396(5) .
C35 C36 1.376(6) .
C35 H35 0.9300 .
C36 C37 1.365(6) .
C36 H36 0.9300 .
C37 C38 1.382(6) .
C37 H37 0.9300 .
C38 C39 1.394(5) .
C38 H38 0.9300 .
C39 C40 1.516(5) .
C40 O3 1.255(4) .
C40 O4 1.260(5) .
C40 Tb 2.790(4) 3_567
N9 O7 1.225(4) .
N9 O5 1.248(4) .
N9 O6 1.272(4) .
N3 H3A 0.8600 .
N7 H7 0.8600 .
O1 Tb 2.506(3) 4_666
O2 Tb 2.590(3) 4_666
O3 Tb 2.441(3) 3_567
O4 Tb 2.481(3) 3_567
